data_4314868
loop_
_publ_author_name
'John E. Bercaw'
'Alec C. Durrell'
'Harry B. Gray'
'Jennifer C. Green'
'Nilay Hazari'
'Jay A. Labinger'
'Jay R. Winkler'

_publ_section_title
;
 Electronic Structures of PdII Dimers
;
_journal_name_full 'Inorganic Chemistry'
_journal_page_first 1801
_journal_page_last 1810
_journal_paper_doi 10.1021/ic902189g
_journal_volume 49
_journal_year 2010
_chemical_formula_moiety 'C28 H20 F6 N2 O4 Pd2'
_chemical_formula_sum 'C28 H20 F6 N2 O4 Pd2'
_chemical_formula_weight 775.26
_chemical_name_systematic
;
 ?
;
_space_group_IT_number 14
_symmetry_cell_setting monoclinic
_symmetry_space_group_name_Hall '-P 2ybc'
_symmetry_space_group_name_H-M 'P 1 21/c 1'
_atom_sites_solution_hydrogens geom
_atom_sites_solution_primary direct
_atom_sites_solution_secondary difmap
_audit_creation_method SHELXL-97
_cell_angle_alpha 90.00
_cell_angle_beta 112.114(2)
_cell_angle_gamma 90.00
_cell_formula_units_Z 12
_cell_length_a 20.8769(12)
_cell_length_b 17.3672(9)
_cell_length_c 25.1660(13)
_cell_measurement_reflns_used 9887
_cell_measurement_temperature 100(2)
_cell_measurement_theta_max 23.29
_cell_measurement_theta_min 2.17
_cell_volume 8453.3(8)
_computing_cell_refinement 'Bruker SAINT-Plus v7.34A'
_computing_data_collection 'Bruker APEX2 v2.1-0'
_computing_data_reduction 'Bruker SAINT-Plus v7.34A'
_computing_molecular_graphics 'Bruker XP v5.1'
_computing_publication_material 'Bruker XCIF 2008'
_computing_structure_refinement 'SHELXL-97 (Sheldrick, 2008)'
_computing_structure_solution 'SHELXS-97 (Sheldrick, 2008)'
_diffrn_ambient_temperature 100(2)
_diffrn_measured_fraction_theta_full 0.915
_diffrn_measured_fraction_theta_max 0.915
_diffrn_measurement_device_type 'Bruker KAPPA APEX II'
_diffrn_measurement_method '\w  scans; 7 settings'
_diffrn_radiation_monochromator graphite
_diffrn_radiation_source 'fine-focus sealed tube'
_diffrn_radiation_type MoK\a
_diffrn_radiation_wavelength 0.71073
_diffrn_reflns_av_R_equivalents 0.0430
_diffrn_reflns_av_sigmaI/netI 0.0550
_diffrn_reflns_limit_h_max 24
_diffrn_reflns_limit_h_min -25
_diffrn_reflns_limit_k_max 19
_diffrn_reflns_limit_k_min -19
_diffrn_reflns_limit_l_max 30
_diffrn_reflns_limit_l_min -24
_diffrn_reflns_number 63168
_diffrn_reflns_theta_full 25.72
_diffrn_reflns_theta_max 25.72
_diffrn_reflns_theta_min 1.58
_exptl_absorpt_coefficient_mu 1.353
_exptl_absorpt_correction_T_max 0.7453
_exptl_absorpt_correction_T_min 0.6081
_exptl_absorpt_correction_type multi-scan
_exptl_absorpt_process_details 'SADABS v2008/1, Bruker-AXS, Madison, WI'
_exptl_crystal_colour 'Pale yellow'
_exptl_crystal_density_diffrn 1.827
_exptl_crystal_density_meas 0
_exptl_crystal_density_method 'not measured'
_exptl_crystal_description Needle
_exptl_crystal_F_000 4560
_exptl_crystal_size_max 0.35
_exptl_crystal_size_mid 0.07
_exptl_crystal_size_min 0.06
_refine_diff_density_max 5.130
_refine_diff_density_min -3.721
_refine_diff_density_rms 0.173
_refine_ls_extinction_method none
_refine_ls_goodness_of_fit_ref 4.012
_refine_ls_hydrogen_treatment Riding
_refine_ls_matrix_type 'Full matrix'
_refine_ls_number_parameters 1180
_refine_ls_number_reflns 14774
_refine_ls_number_restraints 936
_refine_ls_restrained_S_all 4.195
_refine_ls_R_factor_all 0.1474
_refine_ls_R_factor_gt 0.1048
_refine_ls_shift/su_max 0.001
_refine_ls_shift/su_mean 0.000
_refine_ls_structure_factor_coef Fsqd
_refine_ls_weighting_details w=1/s^2^(Fo^2^)
_refine_ls_weighting_scheme sigma
_refine_ls_wR_factor_gt 0.1464
_refine_ls_wR_factor_ref 0.1487
_reflns_number_gt 10134
_reflns_number_total 14774
_reflns_threshold_expression >2sigma(I)
_cod_data_source_file ic902189g_si_002_4.cif
_cod_data_source_block COMPOUND_4
_cod_depositor_comments
;
The following automatic conversions were performed:

'_symmetry_cell_setting' value 'Monoclinic' changed to 'monoclinic'
according to the built-in table from CIF Core dictionary named
'cif_core.dic' version 2.4.1 from
2010-06-29.

'_refine_ls_weighting_scheme' value 'Sigma' changed to
'sigma' according to the built-in table from CIF Core dictionary
named 'cif_core.dic' version 2.4.1 from 2010-06-29.

Automatic conversion script
Id: cif_fix_values 1646 2011-03-28 12:23:43Z adriana 

The following automatic conversions were performed:

'_atom_sites_solution_primary' value 'Direct methods' was changed to
'direct'.

'_atom_sites_solution_secondary' value 'Difference Fourier map' was
changed to 'difmap'.

'_atom_sites_solution_hydrogens' value 'Geometric positions' was
changed to 'geom'.

Automatic conversion script
Id: cif_fix_values 6452 2018-10-05 10:23:21Z andrius 
;
_cod_database_code 4314868

loop_
_symmetry_equiv_pos_as_xyz
'x, y, z'
'-x, y+1/2, -z+1/2'
'-x, -y, -z'
'x, -y-1/2, z-1/2'

loop_
_atom_site_label
_atom_site_type_symbol
_atom_site_fract_x
_atom_site_fract_y
_atom_site_fract_z
_atom_site_U_iso_or_equiv
_atom_site_adp_type
_atom_site_occupancy
_atom_site_symmetry_multiplicity
_atom_site_calc_flag
_atom_site_refinement_flags
_atom_site_disorder_assembly
_atom_site_disorder_group
Pd1 Pd 0.12500(5) 0.84305(5) 0.23093(4) 0.0572(3) Uani 1 1 d U A .
Pd2 Pd 0.22475(6) 0.84229(8) 0.34591(5) 0.1198(6) Uani 1 1 d U . .
F6A F -0.0271(3) 0.8048(6) 0.3319(4) 0.167(4) Uani 1 1 d DU A .
F4A F -0.0274(3) 0.9198(7) 0.3147(4) 0.180(4) Uani 1 1 d DU A .
F5A F 0.0309(5) 0.8778(6) 0.3958(4) 0.164(4) Uani 1 1 d DU A .
F1A F 0.1554(6) 0.5691(7) 0.2375(6) 0.224(6) Uani 1 1 d DU A .
F3A F 0.1752(4) 0.5711(7) 0.3229(6) 0.229(6) Uani 1 1 d DU A .
F2A F 0.2516(2) 0.5850(8) 0.2901(7) 0.253(6) Uani 1 1 d DU A .
O1A O 0.1482(4) 0.7209(4) 0.2430(4) 0.092(3) Uani 1 1 d U . .
O2A O 0.2103(5) 0.7215(6) 0.3391(4) 0.113(4) Uani 1 1 d U A .
O3A O 0.0562(4) 0.8358(5) 0.2718(3) 0.075(3) Uani 1 1 d U . .
O4A O 0.1339(5) 0.8534(5) 0.3617(3) 0.102(3) Uani 1 1 d U A .
N1A N 0.1909(3) 0.8617(4) 0.1926(2) 0.046(2) Uani 1 1 d GU . .
C1A C 0.2304(4) 0.8044(3) 0.1811(3) 0.068(4) Uani 1 1 d GU A .
H1AA H 0.2229 0.7519 0.1879 0.081 Uiso 1 1 calc R . .
C2A C 0.2808(3) 0.8238(5) 0.1598(3) 0.068(4) Uani 1 1 d GU A .
H2AA H 0.3077 0.7846 0.1520 0.081 Uiso 1 1 calc R . .
C3A C 0.2917(3) 0.9005(5) 0.1500(3) 0.071(4) Uani 1 1 d GU A .
H3AA H 0.3261 0.9138 0.1354 0.085 Uiso 1 1 calc R . .
C4A C 0.2522(4) 0.9579(4) 0.1615(3) 0.054(3) Uani 1 1 d GU A .
H4AA H 0.2597 1.0103 0.1547 0.065 Uiso 1 1 calc R . .
C5A C 0.2019(3) 0.9385(4) 0.1828(2) 0.041(3) Uani 1 1 d GU A .
C6A C 0.1558(3) 0.9875(4) 0.1961(3) 0.039(3) Uani 1 1 d GU . .
C7A C 0.1547(3) 1.0669(4) 0.1888(2) 0.051(3) Uani 1 1 d GU A .
H7AA H 0.1867 1.0907 0.1753 0.061 Uiso 1 1 calc R . .
C8A C 0.1069(4) 1.1115(3) 0.2014(3) 0.051(3) Uani 1 1 d GU A .
H8AA H 0.1062 1.1658 0.1964 0.061 Uiso 1 1 calc R . .
C9A C 0.0601(3) 1.0767(4) 0.2211(3) 0.059(3) Uani 1 1 d GU A .
C10A C 0.0612(3) 0.9973(5) 0.2283(2) 0.053(3) Uani 1 1 d GU A .
H10A H 0.0292 0.9735 0.2418 0.063 Uiso 1 1 calc R . .
C11A C 0.1090(4) 0.9527(3) 0.2158(2) 0.043(3) Uani 1 1 d GU A .
C12A C 0.0091(7) 1.1241(8) 0.2362(5) 0.105(5) Uani 1 1 d U . .
H12A H 0.0148 1.1785 0.2288 0.158 Uiso 1 1 calc R A .
H12B H 0.0173 1.1170 0.2769 0.158 Uiso 1 1 calc R . .
H12C H -0.0380 1.1075 0.2127 0.158 Uiso 1 1 calc R . .
N2A N 0.2241(12) 0.9762(10) 0.3537(9) 0.045(10) Uani 0.367(12) 1 d PGU A 1
C13A C 0.1805(11) 1.0251(15) 0.3681(9) 0.056(10) Uani 0.367(12) 1 d PGU A 1
H13A H 0.1467 1.0043 0.3810 0.067 Uiso 0.367(12) 1 calc PR A 1
C14A C 0.1862(12) 1.1044(14) 0.3637(11) 0.14(3) Uani 0.367(12) 1 d PGU A 1
H14A H 0.1563 1.1378 0.3735 0.163 Uiso 0.367(12) 1 calc PR A 1
C15A C 0.2355(14) 1.1347(9) 0.3448(11) 0.069(11) Uani 0.367(12) 1 d PGU A 1
H15A H 0.2394 1.1889 0.3418 0.083 Uiso 0.367(12) 1 calc PR A 1
C16A C 0.2792(11) 1.0858(12) 0.3305(10) 0.05(2) Uani 0.367(12) 1 d PGU A 1
H16A H 0.3129 1.1066 0.3176 0.060 Uiso 0.367(12) 1 calc PR A 1
C17A C 0.2735(11) 1.0065(11) 0.3349(9) 0.039(9) Uani 0.367(12) 1 d PGU A 1
C18A C 0.3143(11) 0.9458(11) 0.3249(9) 0.035(14) Uani 0.367(12) 1 d PGU A 1
C19A C 0.3676(12) 0.9565(10) 0.3053(9) 0.054(10) Uani 0.367(12) 1 d PGU A 1
H19A H 0.3775 1.0067 0.2954 0.065 Uiso 0.367(12) 1 calc PR A 1
C20A C 0.4064(10) 0.8939(14) 0.3002(9) 0.07(3) Uani 0.367(12) 1 d PGU A 1
H20A H 0.4428 0.9012 0.2868 0.081 Uiso 0.367(12) 1 calc PR A 1
C21A C 0.3918(11) 0.8206(12) 0.3148(9) 0.043(9) Uani 0.367(12) 1 d PGU A 1
C22A C 0.3385(12) 0.8099(10) 0.3344(9) 0.040(11) Uani 0.367(12) 1 d PGU A 1
H22A H 0.3286 0.7597 0.3443 0.048 Uiso 0.367(12) 1 calc PR A 1
C23A C 0.2997(9) 0.8725(14) 0.3395(9) 0.040(9) Uani 0.367(12) 1 d PGU A 1
C24A C 0.434(2) 0.761(2) 0.3117(18) 0.084(15) Uani 0.367(12) 1 d PU A 1
H24A H 0.4656 0.7790 0.2934 0.126 Uiso 0.367(12) 1 calc PR A 1
H24B H 0.4061 0.7183 0.2891 0.126 Uiso 0.367(12) 1 calc PR A 1
H24C H 0.4619 0.7423 0.3505 0.126 Uiso 0.367(12) 1 calc PR A 1
N2AB N 0.3180(5) 0.8251(8) 0.3268(4) 0.042(5) Uani 0.633(12) 1 d PGU A 2
C13B C 0.3497(7) 0.7564(6) 0.3223(5) 0.052(6) Uani 0.633(12) 1 d PGU A 2
H13B H 0.3331 0.7090 0.3310 0.062 Uiso 0.633(12) 1 calc PR A 2
C14B C 0.4056(7) 0.7570(6) 0.3051(6) 0.069(8) Uani 0.633(12) 1 d PGU A 2
H14B H 0.4273 0.7100 0.3020 0.082 Uiso 0.633(12) 1 calc PR A 2
C15B C 0.4299(6) 0.8264(8) 0.2924(5) 0.064(6) Uani 0.633(12) 1 d PGU A 2
H15B H 0.4681 0.8268 0.2806 0.077 Uiso 0.633(12) 1 calc PR A 2
C16B C 0.3982(7) 0.8951(6) 0.2969(5) 0.050(14) Uani 0.633(12) 1 d PGU A 2
H16B H 0.4148 0.9425 0.2882 0.059 Uiso 0.633(12) 1 calc PR A 2
C17B C 0.3423(7) 0.8945(6) 0.3141(5) 0.047(5) Uani 0.633(12) 1 d PGU A 2
C18B C 0.3030(7) 0.9557(7) 0.3238(5) 0.040(9) Uani 0.633(12) 1 d PGU A 2
C19B C 0.3183(6) 1.0314(8) 0.3150(5) 0.062(6) Uani 0.633(12) 1 d PGU A 2
H19B H 0.3539 1.0420 0.3012 0.074 Uiso 0.633(12) 1 calc PR A 2
C20B C 0.2814(8) 1.0916(6) 0.3263(6) 0.077(18) Uani 0.633(12) 1 d PGU A 2
H20B H 0.2918 1.1433 0.3203 0.092 Uiso 0.633(12) 1 calc PR A 2
C21B C 0.2293(7) 1.0761(7) 0.3465(6) 0.065(6) Uani 0.633(12) 1 d PGU A 2
C22B C 0.2140(6) 1.0004(9) 0.3554(5) 0.041(6) Uani 0.633(12) 1 d PGU A 2
H22B H 0.1784 0.9898 0.3692 0.049 Uiso 0.633(12) 1 calc PR A 2
C23B C 0.2509(8) 0.9402(6) 0.3440(5) 0.044(5) Uani 0.633(12) 1 d PGU A 2
C24B C 0.1893(10) 1.1337(14) 0.3600(8) 0.061(7) Uani 0.633(12) 1 d PU A 2
H24D H 0.1544 1.1091 0.3716 0.091 Uiso 0.633(12) 1 calc PR A 2
H24E H 0.1664 1.1660 0.3262 0.091 Uiso 0.633(12) 1 calc PR A 2
H24F H 0.2197 1.1657 0.3915 0.091 Uiso 0.633(12) 1 calc PR A 2
C27A C 0.0744(8) 0.8463(8) 0.3236(7) 0.081(4) Uani 1 1 d U A .
C28A C 0.0146(6) 0.8639(5) 0.3412(4) 0.142(7) Uani 1 1 d DU . .
C25A C 0.1843(9) 0.6943(10) 0.2931(8) 0.104(6) Uani 1 1 d U A .
C26A C 0.1896(4) 0.6088(8) 0.2837(6) 0.154(8) Uani 1 1 d DU . .
Pd3 Pd 0.80499(5) 0.75964(5) 0.49363(3) 0.0541(3) Uani 1 1 d U B .
Pd4 Pd 0.85351(4) 0.64198(5) 0.43727(3) 0.0493(3) Uani 1 1 d U . .
F4C F 0.8582(3) 0.9090(5) 0.3547(3) 0.111(3) Uani 1 1 d DU B .
F6C F 0.7502(2) 0.8958(4) 0.3202(3) 0.099(3) Uani 1 1 d DU B .
F5C F 0.8102(3) 0.8254(4) 0.2892(3) 0.105(3) Uani 1 1 d DU B .
F2C F 0.5827(3) 0.6818(5) 0.3667(3) 0.115(3) Uani 1 1 d DU B .
F1C F 0.6127(3) 0.5799(5) 0.4152(3) 0.125(3) Uani 1 1 d DU B .
F3C F 0.6180(4) 0.5896(5) 0.3344(3) 0.110(3) Uani 1 1 d DU B .
O3C O 0.7960(4) 0.8240(4) 0.4215(3) 0.060(2) Uani 1 1 d U . .
O4C O 0.8405(4) 0.7367(4) 0.3787(3) 0.054(2) Uani 1 1 d U B .
O1C O 0.7075(4) 0.7105(4) 0.4449(3) 0.053(2) Uani 1 1 d U . .
O2C O 0.7463(4) 0.6220(4) 0.3984(3) 0.057(2) Uani 1 1 d U B .
N1C N 0.8184(5) 0.7012(4) 0.5643(3) 0.077(3) Uani 1 1 d GU . .
C1C C 0.7682(4) 0.6541(5) 0.5711(4) 0.099(5) Uani 1 1 d GU B .
H1CA H 0.7238 0.6501 0.5413 0.119 Uiso 1 1 calc R . .
C2C C 0.7829(5) 0.6127(5) 0.6216(5) 0.131(6) Uani 1 1 d GU B .
H2CA H 0.7486 0.5805 0.6263 0.157 Uiso 1 1 calc R . .
C3C C 0.8478(6) 0.6184(5) 0.6653(3) 0.112(5) Uani 1 1 d GU B .
H3CA H 0.8579 0.5902 0.6998 0.135 Uiso 1 1 calc R . .
C4C C 0.8980(4) 0.6656(5) 0.6585(3) 0.092(5) Uani 1 1 d GU B .
H4CA H 0.9423 0.6695 0.6883 0.110 Uiso 1 1 calc R . .
C5C C 0.8833(4) 0.7069(4) 0.6079(4) 0.072(4) Uani 1 1 d GU B .
C6C C 0.9238(5) 0.7592(4) 0.5951(4) 0.066(4) Uani 1 1 d GU . .
C7C C 0.9906(5) 0.7771(5) 0.6321(3) 0.101(5) Uani 1 1 d GU B .
H7CA H 1.0106 0.7513 0.6678 0.121 Uiso 1 1 calc R . .
C8C C 1.0282(3) 0.8329(6) 0.6167(4) 0.099(5) Uani 1 1 d GU B .
H8CA H 1.0739 0.8452 0.6420 0.119 Uiso 1 1 calc R . .
C9C C 0.9990(5) 0.8707(5) 0.5644(5) 0.147(7) Uani 1 1 d GU B .
C10C C 0.9321(5) 0.8528(5) 0.5275(3) 0.099(5) Uani 1 1 d GU B .
H10B H 0.9122 0.8786 0.4917 0.119 Uiso 1 1 calc R . .
C11C C 0.8945(4) 0.7970(5) 0.5428(3) 0.054(3) Uani 1 1 d GU B .
C12C C 1.0360(16) 0.9413(16) 0.5463(11) 0.358(18) Uani 1 1 d U . .
H12D H 1.0056 0.9609 0.5087 0.536 Uiso 1 1 calc R B .
H12E H 1.0796 0.9237 0.5443 0.536 Uiso 1 1 calc R . .
H12F H 1.0453 0.9825 0.5749 0.536 Uiso 1 1 calc R . .
N2C N 0.9557(3) 0.6555(5) 0.4765(3) 0.060(3) Uani 1 1 d GU B 3
C13C C 0.9946(5) 0.7122(4) 0.4636(3) 0.085(4) Uani 1 1 d GU B 3
H13C H 0.9732 0.7464 0.4325 0.102 Uiso 1 1 calc R B 3
C14C C 1.0649(4) 0.7187(5) 0.4961(4) 0.105(5) Uani 1 1 d GU B 3
H14C H 1.0915 0.7574 0.4873 0.126 Uiso 1 1 calc R B 3
C15C C 1.0963(3) 0.6686(6) 0.5416(4) 0.096(5) Uani 1 1 d GU B 3
H15C H 1.1443 0.6731 0.5639 0.116 Uiso 1 1 calc R B 3
C16C C 1.0574(4) 0.6120(5) 0.5545(3) 0.070(4) Uani 1 1 d GU B 3
H16C H 1.0788 0.5777 0.5856 0.084 Uiso 1 1 calc R B 3
C17C C 0.9871(4) 0.6054(4) 0.5219(3) 0.071(4) Uani 1 1 d GU B 3
C18C C 0.9403(4) 0.5527(4) 0.5295(3) 0.051(3) Uani 1 1 d GU B 3
C19C C 0.9590(4) 0.4962(5) 0.5716(3) 0.088(4) Uani 1 1 d GU B 3
H19C H 1.0055 0.4925 0.5980 0.106 Uiso 1 1 calc R B 3
C20C C 0.9096(5) 0.4451(4) 0.5753(3) 0.084(4) Uani 1 1 d GU B 3
H20C H 0.9223 0.4065 0.6042 0.100 Uiso 1 1 calc R B 3
C21C C 0.8414(5) 0.4506(5) 0.5368(4) 0.100(5) Uani 1 1 d GU B 3
C22C C 0.8228(3) 0.5071(5) 0.4947(3) 0.068(4) Uani 1 1 d GU B 3
H22C H 0.7762 0.5109 0.4683 0.081 Uiso 1 1 calc R B 3
C23C C 0.8722(4) 0.5582(4) 0.4910(3) 0.046(3) Uani 1 1 d GU B 3
C24C C 0.7960(10) 0.3978(11) 0.5395(8) 0.199(9) Uani 1 1 d U B 3
H24G H 0.7504 0.4086 0.5099 0.299 Uiso 1 1 calc R B 3
H24H H 0.7929 0.3995 0.5774 0.299 Uiso 1 1 calc R B 3
H24I H 0.8113 0.3465 0.5331 0.299 Uiso 1 1 calc R B 3
C27C C 0.8159(6) 0.7980(7) 0.3838(5) 0.049(3) Uani 1 1 d U B .
C28C C 0.8086(3) 0.8579(4) 0.3356(4) 0.080(4) Uani 1 1 d DU . .
C25C C 0.7011(6) 0.6561(7) 0.4117(5) 0.052(3) Uani 1 1 d U B .
C26C C 0.6295(5) 0.6274(4) 0.3822(3) 0.077(4) Uani 1 1 d DU . .
Pd5 Pd 0.58931(5) 0.18979(5) 0.34519(4) 0.0574(3) Uani 1 1 d U . .
Pd6 Pd 0.49645(5) 0.07690(5) 0.35747(4) 0.0611(3) Uani 1 1 d U C .
F1E F 0.3589(3) 0.3080(4) 0.2816(3) 0.091(2) Uani 1 1 d DU C .
F3E F 0.3946(3) 0.3111(5) 0.2127(3) 0.126(3) Uani 1 1 d DU C .
F2E F 0.3255(3) 0.2240(5) 0.2168(3) 0.122(3) Uani 1 1 d DU C .
F6E F 0.5452(4) 0.0560(5) 0.1693(3) 0.124(3) Uani 1 1 d DU C .
F4E F 0.5096(4) -0.0425(5) 0.1926(4) 0.151(4) Uani 1 1 d DU C .
F5E F 0.6165(5) -0.0169(5) 0.2261(4) 0.144(4) Uani 1 1 d DU C .
O2E O 0.4977(5) 0.2396(4) 0.2893(3) 0.074(3) Uani 1 1 d U C .
O1E O 0.4243(4) 0.1557(5) 0.3048(3) 0.070(2) Uani 1 1 d U . .
O4E O 0.5873(4) 0.1123(4) 0.2789(3) 0.064(2) Uani 1 1 d U C .
O3E O 0.5062(4) 0.0292(4) 0.2822(3) 0.066(2) Uani 1 1 d U . .
N1E N 0.5625(3) -0.0004(4) 0.4108(3) 0.054(3) Uani 1 1 d GU . .
C1E C 0.5929(4) -0.0609(5) 0.3926(3) 0.081(4) Uani 1 1 d GU C .
H1EA H 0.5803 -0.0705 0.3528 0.097 Uiso 1 1 calc R . .
C2E C 0.6417(4) -0.1073(4) 0.4327(4) 0.100(5) Uani 1 1 d GU C .
H2EA H 0.6625 -0.1486 0.4203 0.120 Uiso 1 1 calc R . .
C3E C 0.6602(4) -0.0932(5) 0.4909(4) 0.094(5) Uani 1 1 d GU C .
H3EA H 0.6935 -0.1249 0.5183 0.112 Uiso 1 1 calc R . .
C4E C 0.6298(4) -0.0327(5) 0.5091(2) 0.066(4) Uani 1 1 d GU C .
H4EA H 0.6424 -0.0231 0.5489 0.079 Uiso 1 1 calc R . .
C5E C 0.5810(4) 0.0137(4) 0.4690(3) 0.072(4) Uani 1 1 d GU C .
C6E C 0.5428(4) 0.0768(4) 0.4775(4) 0.053(3) Uani 1 1 d GU . .
C7E C 0.5501(4) 0.1036(5) 0.5315(3) 0.093(5) Uani 1 1 d GU C .
H7EA H 0.5815 0.0791 0.5649 0.112 Uiso 1 1 calc R . .
C8E C 0.5115(5) 0.1663(5) 0.5367(3) 0.076(4) Uani 1 1 d GU C .
H8EA H 0.5165 0.1846 0.5736 0.091 Uiso 1 1 calc R . .
C9E C 0.4655(4) 0.2022(4) 0.4879(5) 0.110(5) Uani 1 1 d GU C .
C10E C 0.4582(4) 0.1754(5) 0.4338(3) 0.075(4) Uani 1 1 d GU C .
H10C H 0.4268 0.1999 0.4005 0.090 Uiso 1 1 calc R . .
C11E C 0.4968(4) 0.1127(5) 0.4286(3) 0.072(4) Uani 1 1 d GU C .
C12E C 0.4260(8) 0.2654(9) 0.4953(6) 0.134(6) Uani 1 1 d U . .
H12G H 0.4381 0.2747 0.5364 0.201 Uiso 1 1 calc R C .
H12H H 0.3766 0.2534 0.4773 0.201 Uiso 1 1 calc R . .
H12I H 0.4361 0.3116 0.4775 0.201 Uiso 1 1 calc R . .
N2E N 0.6829(11) 0.1346(12) 0.4015(7) 0.039(8) Uani 0.429(16) 1 d PGU C 5
C13E C 0.7158(13) 0.0705(14) 0.3904(7) 0.079(13) Uani 0.429(16) 1 d PGU C 5
H13D H 0.7035 0.0526 0.3521 0.095 Uiso 0.429(16) 1 calc PR C 5
C14E C 0.7667(12) 0.0326(12) 0.4352(9) 0.082(12) Uani 0.429(16) 1 d PGU C 5
H14D H 0.7892 -0.0112 0.4276 0.098 Uiso 0.429(16) 1 calc PR C 5
C15E C 0.7847(9) 0.0588(12) 0.4912(8) 0.063(9) Uani 0.429(16) 1 d PGU C 5
H15D H 0.8195 0.0329 0.5218 0.076 Uiso 0.429(16) 1 calc PR C 5
C16E C 0.7518(10) 0.1228(11) 0.5023(6) 0.032(7) Uani 0.429(16) 1 d PGU C 5
H16D H 0.7641 0.1407 0.5406 0.038 Uiso 0.429(16) 1 calc PR C 5
C17E C 0.7009(10) 0.1607(10) 0.4575(8) 0.029(7) Uani 0.429(16) 1 d PGU C 5
C18E C 0.6619(11) 0.2237(11) 0.4624(9) 0.029(8) Uani 0.429(16) 1 d PGU C 5
C19E C 0.6751(11) 0.2620(12) 0.5139(7) 0.062(9) Uani 0.429(16) 1 d PGU C 5
H19D H 0.7098 0.2435 0.5482 0.074 Uiso 0.429(16) 1 calc PR C 5
C20E C 0.6374(13) 0.3274(12) 0.5153(7) 0.071(11) Uani 0.429(16) 1 d PGU C 5
H20D H 0.6464 0.3536 0.5505 0.085 Uiso 0.429(16) 1 calc PR C 5
C21E C 0.5865(12) 0.3545(11) 0.4652(9) 0.063(9) Uani 0.429(16) 1 d PGU C 5
C22E C 0.5733(12) 0.3162(13) 0.4136(7) 0.044(8) Uani 0.429(16) 1 d PGU C 5
H22D H 0.5386 0.3347 0.3794 0.053 Uiso 0.429(16) 1 calc PR C 5
C23E C 0.6110(13) 0.2508(13) 0.4122(7) 0.070(13) Uani 0.429(16) 1 d PGU C 5
C24E C 0.5376(15) 0.4297(16) 0.4670(12) 0.090(12) Uani 0.429(16) 1 d PU C 5
H24J H 0.5061 0.4423 0.4280 0.134 Uiso 0.429(16) 1 calc PR C 5
H24K H 0.5673 0.4741 0.4838 0.134 Uiso 0.429(16) 1 calc PR C 5
H24L H 0.5107 0.4169 0.4904 0.134 Uiso 0.429(16) 1 calc PR C 5
N2F N 0.5906(10) 0.2670(10) 0.4066(6) 0.059(7) Uani 0.571(16) 1 d PGU C 6
C13F C 0.5448(9) 0.3274(11) 0.4004(6) 0.073(8) Uani 0.571(16) 1 d PGU C 6
H13E H 0.5109 0.3392 0.3637 0.087 Uiso 0.571(16) 1 calc PR C 6
C14F C 0.5484(10) 0.3706(9) 0.4480(9) 0.101(10) Uani 0.571(16) 1 d PGU C 6
H14E H 0.5171 0.4120 0.4438 0.122 Uiso 0.571(16) 1 calc PR C 6
C15F C 0.5979(12) 0.3534(11) 0.5017(7) 0.093(9) Uani 0.571(16) 1 d PGU C 6
H15E H 0.6004 0.3829 0.5342 0.112 Uiso 0.571(16) 1 calc PR C 6
C16F C 0.6438(10) 0.2929(12) 0.5078(6) 0.091(9) Uani 0.571(16) 1 d PGU C 6
H16E H 0.6776 0.2811 0.5445 0.109 Uiso 0.571(16) 1 calc PR C 6
C17F C 0.6401(9) 0.2497(10) 0.4602(8) 0.069(8) Uani 0.571(16) 1 d PGU C 6
C18F C 0.6840(8) 0.1910(10) 0.4566(7) 0.050(7) Uani 0.571(16) 1 d PGU C 6
C19F C 0.7425(9) 0.1686(11) 0.5030(6) 0.072(8) Uani 0.571(16) 1 d PGU C 6
H19E H 0.7539 0.1935 0.5390 0.086 Uiso 0.571(16) 1 calc PR C 6
C20F C 0.7843(7) 0.1099(12) 0.4967(6) 0.081(9) Uani 0.571(16) 1 d PGU C 6
H20E H 0.8242 0.0945 0.5284 0.098 Uiso 0.571(16) 1 calc PR C 6
C21F C 0.7676(9) 0.0735(10) 0.4440(8) 0.091(9) Uani 0.571(16) 1 d PGU C 6
C22F C 0.7091(10) 0.0959(11) 0.3976(6) 0.055(7) Uani 0.571(16) 1 d PGU C 6
H22E H 0.6977 0.0710 0.3616 0.065 Uiso 0.571(16) 1 calc PR C 6
C23F C 0.6673(8) 0.1546(11) 0.4039(6) 0.043(8) Uani 0.571(16) 1 d PGU C 6
C24F C 0.809(2) 0.015(2) 0.4348(15) 0.22(2) Uani 0.571(16) 1 d PU C 6
H24M H 0.7885 -0.0015 0.3947 0.328 Uiso 0.571(16) 1 calc PR C 6
H24N H 0.8110 -0.0283 0.4601 0.328 Uiso 0.571(16) 1 calc PR C 6
H24O H 0.8554 0.0354 0.4431 0.328 Uiso 0.571(16) 1 calc PR C 6
C25E C 0.4405(7) 0.2145(7) 0.2842(5) 0.056(3) Uani 1 1 d U C .
C26E C 0.3788(4) 0.2658(5) 0.2475(3) 0.085(4) Uani 1 1 d DU . .
C27E C 0.5464(7) 0.0570(7) 0.2632(5) 0.055(3) Uani 1 1 d U C .
C28E C 0.5549(4) 0.0124(5) 0.2141(4) 0.104(5) Uani 1 1 d DU . .

loop_
_atom_site_aniso_label
_atom_site_aniso_U_11
_atom_site_aniso_U_22
_atom_site_aniso_U_33
_atom_site_aniso_U_23
_atom_site_aniso_U_13
_atom_site_aniso_U_12
Pd1 0.0489(6) 0.0619(7) 0.0480(6) 0.0154(5) 0.0035(5) -0.0138(5)
Pd2 0.0736(9) 0.1724(13) 0.0682(8) 0.0569(8) -0.0247(6) -0.0712(9)
F6A 0.183(8) 0.155(7) 0.201(7) -0.044(6) 0.114(6) -0.066(6)
F4A 0.181(8) 0.211(8) 0.183(7) 0.030(6) 0.110(6) 0.003(7)
F5A 0.192(8) 0.178(7) 0.128(6) -0.015(6) 0.068(6) -0.033(6)
F1A 0.264(9) 0.152(7) 0.237(9) 0.012(7) 0.073(7) 0.023(7)
F3A 0.277(10) 0.181(8) 0.233(9) 0.061(7) 0.101(7) 0.005(7)
F2A 0.214(9) 0.218(9) 0.333(10) 0.005(8) 0.109(7) 0.021(8)
O1A 0.080(6) 0.071(5) 0.099(6) 0.027(5) 0.005(5) -0.022(5)
O2A 0.096(7) 0.122(7) 0.112(6) 0.067(6) 0.028(5) -0.026(5)
O3A 0.068(5) 0.102(6) 0.051(5) 0.010(4) 0.018(4) -0.035(4)
O4A 0.102(7) 0.112(6) 0.069(5) 0.012(5) 0.005(5) -0.044(5)
N1A 0.042(5) 0.048(5) 0.037(5) -0.004(4) 0.003(4) 0.005(4)
C1A 0.063(7) 0.067(7) 0.061(6) 0.000(6) 0.010(5) 0.021(6)
C2A 0.060(7) 0.073(7) 0.064(7) -0.007(6) 0.016(5) 0.011(6)
C3A 0.065(7) 0.090(8) 0.056(6) 0.006(6) 0.021(5) 0.010(6)
C4A 0.053(7) 0.065(7) 0.045(6) 0.012(5) 0.020(5) 0.005(6)
C5A 0.036(6) 0.049(6) 0.035(5) 0.004(5) 0.009(5) 0.004(5)
C6A 0.036(6) 0.047(6) 0.028(5) 0.001(5) 0.006(4) 0.006(5)
C7A 0.055(7) 0.057(7) 0.038(5) -0.005(5) 0.015(5) 0.005(6)
C8A 0.062(7) 0.045(6) 0.038(6) -0.006(5) 0.010(5) 0.007(6)
C9A 0.058(7) 0.072(7) 0.044(6) -0.001(5) 0.016(5) 0.023(6)
C10A 0.053(7) 0.068(7) 0.035(5) -0.002(5) 0.015(5) -0.001(6)
C11A 0.035(6) 0.060(6) 0.029(5) -0.006(5) 0.006(5) -0.003(5)
C12A 0.098(8) 0.129(9) 0.090(8) -0.018(7) 0.038(6) 0.024(7)
N2A 0.040(12) 0.049(12) 0.044(12) -0.011(8) 0.014(8) 0.010(9)
C13A 0.055(13) 0.052(13) 0.053(12) -0.004(8) 0.013(9) 0.007(9)
C14A 0.13(3) 0.13(3) 0.13(3) -0.003(10) 0.046(14) -0.002(10)
C15A 0.071(14) 0.064(14) 0.066(13) -0.005(9) 0.018(9) -0.011(9)
C16A 0.05(3) 0.05(3) 0.05(2) -0.003(9) 0.005(12) -0.006(9)
C17A 0.037(11) 0.037(11) 0.033(11) 0.002(8) 0.001(8) -0.005(8)
C18A 0.033(16) 0.038(17) 0.033(16) -0.008(9) 0.012(10) -0.001(9)
C19A 0.051(12) 0.053(13) 0.051(12) 0.003(8) 0.012(8) -0.013(9)
C20A 0.07(3) 0.07(3) 0.07(3) -0.007(9) 0.021(14) 0.002(9)
C21A 0.044(12) 0.050(12) 0.038(11) -0.021(8) 0.017(8) 0.014(8)
C22A 0.031(13) 0.045(14) 0.040(14) -0.002(9) 0.008(9) 0.003(9)
C23A 0.043(12) 0.039(12) 0.032(11) -0.005(8) 0.008(8) 0.003(8)
C24A 0.084(16) 0.085(17) 0.086(17) -0.016(9) 0.035(10) -0.001(9)
N2AB 0.028(7) 0.048(8) 0.038(8) -0.007(6) 0.000(6) -0.001(7)
C13B 0.053(9) 0.045(9) 0.050(8) 0.000(7) 0.012(7) -0.002(7)
C14B 0.070(11) 0.059(11) 0.071(10) -0.020(7) 0.019(8) 0.002(8)
C15B 0.057(9) 0.069(10) 0.057(9) 0.002(7) 0.012(7) -0.001(8)
C16B 0.042(15) 0.053(16) 0.051(16) -0.011(7) 0.014(8) -0.001(8)
C17B 0.051(9) 0.042(9) 0.040(8) 0.004(7) 0.010(6) -0.007(7)
C18B 0.040(11) 0.036(11) 0.037(11) -0.009(7) 0.008(7) -0.002(7)
C19B 0.059(9) 0.063(9) 0.052(9) -0.004(7) 0.009(7) 0.000(8)
C20B 0.070(19) 0.073(19) 0.073(19) -0.005(8) 0.011(10) -0.011(8)
C21B 0.067(10) 0.069(10) 0.053(9) -0.008(8) 0.014(7) 0.016(8)
C22B 0.035(9) 0.046(9) 0.040(9) -0.016(7) 0.013(7) 0.007(8)
C23B 0.044(6) 0.045(6) 0.039(6) -0.014(4) 0.012(4) 0.008(4)
C24B 0.060(10) 0.059(9) 0.057(10) -0.029(7) 0.013(7) -0.003(7)
C27A 0.072(8) 0.091(8) 0.082(8) 0.009(7) 0.031(6) -0.026(6)
C28A 0.150(11) 0.144(11) 0.132(10) 0.010(8) 0.055(8) -0.007(8)
C25A 0.106(9) 0.095(9) 0.119(9) 0.019(7) 0.050(7) -0.016(7)
C26A 0.153(11) 0.153(11) 0.146(10) 0.029(8) 0.046(8) -0.007(9)
Pd3 0.0621(7) 0.0562(7) 0.0363(5) -0.0030(4) 0.0096(5) 0.0152(5)
Pd4 0.0425(6) 0.0556(6) 0.0414(5) -0.0020(4) 0.0064(4) 0.0135(5)
F4C 0.105(6) 0.118(6) 0.109(5) 0.027(4) 0.039(4) -0.029(5)
F6C 0.091(5) 0.107(5) 0.083(5) 0.038(4) 0.017(4) 0.005(4)
F5C 0.117(6) 0.126(6) 0.075(5) 0.017(4) 0.040(4) -0.006(5)
F2C 0.071(5) 0.123(6) 0.134(6) -0.016(5) 0.021(4) -0.008(5)
F1C 0.114(6) 0.142(6) 0.104(5) 0.030(5) 0.023(4) -0.053(5)
F3C 0.087(5) 0.148(6) 0.087(5) -0.049(4) 0.024(4) -0.027(5)
O3C 0.065(5) 0.056(5) 0.058(5) 0.009(4) 0.024(4) 0.011(4)
O4C 0.051(5) 0.059(5) 0.050(4) 0.007(4) 0.017(3) -0.003(4)
O1C 0.053(5) 0.054(5) 0.049(4) -0.004(4) 0.016(4) 0.002(4)
O2C 0.059(5) 0.054(5) 0.045(4) -0.007(3) 0.005(4) 0.008(4)
N1C 0.090(7) 0.080(6) 0.062(6) -0.019(5) 0.028(5) 0.005(6)
C1C 0.124(9) 0.097(8) 0.075(7) -0.001(6) 0.035(6) -0.001(7)
C2C 0.163(10) 0.100(9) 0.117(9) 0.006(7) 0.038(7) 0.001(8)
C3C 0.132(9) 0.089(8) 0.103(8) 0.013(7) 0.028(7) 0.008(7)
C4C 0.108(8) 0.092(8) 0.064(7) 0.011(6) 0.020(6) 0.028(7)
C5C 0.087(8) 0.069(7) 0.059(7) -0.013(6) 0.026(6) 0.027(6)
C6C 0.060(7) 0.066(7) 0.056(6) -0.023(6) 0.003(5) 0.020(6)
C7C 0.095(8) 0.109(8) 0.096(8) -0.026(7) 0.033(7) 0.024(7)
C8C 0.093(8) 0.104(8) 0.094(8) -0.023(7) 0.027(6) 0.005(7)
C9C 0.140(10) 0.156(10) 0.150(10) 0.000(8) 0.059(8) -0.006(8)
C10C 0.086(8) 0.111(8) 0.087(8) -0.035(7) 0.016(6) -0.012(7)
C11C 0.052(6) 0.059(7) 0.049(6) -0.018(5) 0.017(5) 0.008(5)
C12C 0.36(2) 0.36(2) 0.36(2) -0.015(9) 0.134(11) -0.011(9)
N2C 0.061(6) 0.059(6) 0.050(5) -0.007(4) 0.008(4) 0.015(5)
C13C 0.074(8) 0.090(8) 0.084(7) 0.003(6) 0.022(6) 0.004(7)
C14C 0.092(8) 0.117(8) 0.095(8) -0.009(7) 0.023(6) 0.015(7)
C15C 0.076(8) 0.121(9) 0.089(8) -0.020(7) 0.027(6) 0.001(7)
C16C 0.059(7) 0.088(7) 0.051(6) -0.015(6) 0.006(5) 0.026(6)
C17C 0.066(7) 0.088(7) 0.055(6) -0.016(6) 0.019(6) 0.011(6)
C18C 0.061(7) 0.048(6) 0.034(6) -0.005(5) 0.007(5) 0.027(5)
C19C 0.098(8) 0.094(8) 0.065(7) -0.013(6) 0.023(6) 0.018(7)
C20C 0.095(8) 0.074(7) 0.067(7) 0.009(6) 0.013(6) 0.020(7)
C21C 0.106(9) 0.091(8) 0.103(8) 0.005(7) 0.037(7) -0.019(7)
C22C 0.079(7) 0.061(7) 0.053(6) 0.004(5) 0.013(5) 0.021(6)
C23C 0.052(6) 0.034(6) 0.043(6) -0.004(5) 0.009(5) 0.014(5)
C24C 0.205(12) 0.205(12) 0.192(12) 0.014(8) 0.080(8) 0.006(9)
C27C 0.051(7) 0.041(7) 0.050(6) 0.011(6) 0.013(5) 0.003(5)
C28C 0.078(8) 0.086(8) 0.078(8) 0.002(7) 0.032(6) -0.007(7)
C25C 0.048(7) 0.058(7) 0.041(6) 0.004(5) 0.007(5) -0.002(6)
C26C 0.076(8) 0.076(8) 0.076(7) -0.002(7) 0.026(6) -0.008(7)
Pd5 0.0634(7) 0.0547(7) 0.0498(6) -0.0001(5) 0.0164(5) -0.0234(5)
Pd6 0.0579(7) 0.0688(7) 0.0433(6) 0.0138(5) 0.0037(5) -0.0243(6)
F1E 0.093(5) 0.104(5) 0.081(5) -0.002(4) 0.038(4) 0.019(4)
F3E 0.145(7) 0.137(6) 0.112(5) 0.059(5) 0.066(5) 0.047(5)
F2E 0.093(6) 0.123(6) 0.105(5) -0.040(4) -0.016(4) 0.023(5)
F6E 0.171(7) 0.120(6) 0.077(5) -0.008(4) 0.043(5) 0.039(5)
F4E 0.178(8) 0.111(6) 0.150(6) -0.038(5) 0.045(5) -0.023(6)
F5E 0.143(7) 0.144(6) 0.128(6) -0.013(5) 0.032(5) 0.055(6)
O2E 0.081(6) 0.068(5) 0.069(5) 0.015(4) 0.025(4) -0.002(5)
O1E 0.065(5) 0.074(5) 0.063(5) 0.007(4) 0.014(4) -0.018(4)
O4E 0.072(5) 0.062(5) 0.057(5) 0.003(4) 0.026(4) 0.000(4)
O3E 0.069(5) 0.051(5) 0.064(5) 0.015(4) 0.009(4) -0.015(4)
N1E 0.050(6) 0.061(6) 0.050(5) 0.008(4) 0.018(4) -0.018(5)
C1E 0.078(8) 0.077(7) 0.082(7) 0.018(6) 0.022(6) 0.012(6)
C2E 0.096(8) 0.105(8) 0.095(8) 0.010(7) 0.032(6) 0.003(7)
C3E 0.082(8) 0.098(8) 0.092(8) 0.018(7) 0.023(6) -0.012(7)
C4E 0.054(7) 0.072(7) 0.062(6) 0.025(6) 0.012(5) -0.011(6)
C5E 0.061(7) 0.073(7) 0.080(7) 0.019(6) 0.024(6) -0.012(6)
C6E 0.053(7) 0.063(7) 0.038(6) 0.000(5) 0.011(5) -0.020(6)
C7E 0.087(8) 0.107(8) 0.093(8) 0.006(7) 0.043(6) -0.029(7)
C8E 0.088(8) 0.081(7) 0.067(7) -0.020(6) 0.038(6) -0.019(6)
C9E 0.111(9) 0.112(9) 0.123(9) 0.001(7) 0.062(7) -0.018(7)
C10E 0.082(8) 0.088(8) 0.064(7) 0.009(6) 0.038(6) -0.027(6)
C11E 0.074(7) 0.062(7) 0.086(7) 0.003(6) 0.036(6) -0.025(6)
C12E 0.135(10) 0.146(10) 0.138(9) 0.001(7) 0.071(7) -0.007(8)
N2E 0.032(10) 0.042(11) 0.043(10) -0.005(7) 0.015(7) -0.001(8)
C13E 0.079(15) 0.078(15) 0.079(15) -0.008(9) 0.029(9) -0.002(9)
C14E 0.081(14) 0.082(14) 0.086(14) -0.004(9) 0.036(9) 0.000(9)
C15E 0.060(12) 0.062(12) 0.065(12) -0.009(8) 0.023(8) 0.003(9)
C16E 0.028(10) 0.031(11) 0.031(10) -0.005(8) 0.006(7) 0.005(8)
C17E 0.029(10) 0.026(10) 0.035(10) 0.001(8) 0.016(8) -0.004(8)
C18E 0.030(11) 0.032(11) 0.026(10) -0.003(8) 0.013(8) -0.005(8)
C19E 0.065(12) 0.061(12) 0.059(12) -0.002(8) 0.022(8) 0.004(9)
C20E 0.074(13) 0.067(13) 0.070(13) 0.000(9) 0.026(9) 0.006(9)
C21E 0.064(12) 0.060(12) 0.062(12) 0.007(8) 0.021(8) -0.003(9)
C22E 0.044(11) 0.039(11) 0.042(11) -0.002(8) 0.010(8) 0.008(8)
C23E 0.068(15) 0.069(15) 0.073(16) 0.009(9) 0.025(9) -0.010(9)
C24E 0.093(15) 0.083(14) 0.095(14) -0.007(9) 0.039(9) -0.003(9)
N2F 0.059(9) 0.060(10) 0.062(9) -0.001(7) 0.027(7) -0.006(8)
C13F 0.071(11) 0.066(11) 0.075(11) 0.000(8) 0.020(8) 0.002(8)
C14F 0.099(13) 0.100(13) 0.108(12) 0.003(9) 0.043(9) 0.001(9)
C15F 0.096(12) 0.096(12) 0.092(12) -0.006(8) 0.040(8) -0.011(9)
C16F 0.096(12) 0.096(12) 0.085(12) -0.005(8) 0.038(8) -0.001(9)
C17F 0.069(11) 0.070(11) 0.067(11) -0.009(8) 0.024(8) 0.000(8)
C18F 0.048(10) 0.051(11) 0.052(10) 0.002(8) 0.022(8) -0.002(8)
C19F 0.075(11) 0.068(11) 0.069(10) 0.010(8) 0.023(8) -0.010(8)
C20F 0.075(12) 0.080(12) 0.082(11) 0.009(8) 0.021(8) -0.001(9)
C21F 0.084(12) 0.088(12) 0.101(12) -0.003(8) 0.033(8) 0.007(8)
C22F 0.049(10) 0.053(10) 0.058(10) 0.002(8) 0.017(7) -0.002(8)
C23F 0.039(10) 0.043(10) 0.048(10) -0.002(7) 0.019(7) -0.010(8)
C24F 0.21(2) 0.22(2) 0.22(2) -0.001(9) 0.078(11) -0.001(10)
C25E 0.059(7) 0.052(7) 0.052(6) 0.000(5) 0.015(6) 0.006(6)
C26E 0.094(8) 0.086(8) 0.086(8) -0.001(7) 0.047(7) 0.005(7)
C27E 0.058(7) 0.050(7) 0.045(6) 0.011(6) 0.005(5) 0.004(6)
C28E 0.108(9) 0.102(9) 0.103(9) 0.015(7) 0.040(7) -0.001(7)

loop_
_atom_type_symbol
_atom_type_description
_atom_type_scat_dispersion_real
_atom_type_scat_dispersion_imag
_atom_type_scat_source
C C 0.0033 0.0016 'International Tables Vol C Tables 4.2.6.8 and 6.1.1.4'
H H 0.0000 0.0000 'International Tables Vol C Tables 4.2.6.8 and 6.1.1.4'
N N 0.0061 0.0033 'International Tables Vol C Tables 4.2.6.8 and 6.1.1.4'
O O 0.0106 0.0060 'International Tables Vol C Tables 4.2.6.8 and 6.1.1.4'
F F 0.0171 0.0103 'International Tables Vol C Tables 4.2.6.8 and 6.1.1.4'
Pd Pd -0.9988 1.0072 'International Tables Vol C Tables 4.2.6.8 and 6.1.1.4'

loop_
_geom_angle_atom_site_label_1
_geom_angle_atom_site_label_2
_geom_angle_atom_site_label_3
_geom_angle
_geom_angle_site_symmetry_1
_geom_angle_site_symmetry_3
_geom_angle_publ_flag
C11A Pd1 N1A 81.1(3) . . yes
C11A Pd1 O3A 93.2(3) . . yes
N1A Pd1 O3A 174.1(3) . . yes
C11A Pd1 O1A 174.9(4) . . yes
N1A Pd1 O1A 93.9(3) . . yes
O3A Pd1 O1A 91.8(3) . . yes
C11A Pd1 Pd2 102.04(16) . . yes
N1A Pd1 Pd2 96.81(16) . . yes
O3A Pd1 Pd2 82.8(2) . . yes
O1A Pd1 Pd2 79.3(2) . . yes
C23A Pd2 C23B 53.8(8) . . yes
C23A Pd2 O4A 156.4(9) . . yes
C23B Pd2 O4A 103.0(6) . . yes
C23A Pd2 O2A 113.7(9) . . yes
C23B Pd2 O2A 166.8(6) . . yes
O4A Pd2 O2A 89.7(4) . . yes
C23A Pd2 N2AB 26.4(8) . . yes
C23B Pd2 N2AB 79.6(6) . . yes
O4A Pd2 N2AB 177.1(4) . . yes
O2A Pd2 N2AB 87.6(5) . . yes
C23A Pd2 N2A 74.8(10) . . yes
C23B Pd2 N2A 21.3(7) . . yes
O4A Pd2 N2A 81.8(7) . . yes
O2A Pd2 N2A 171.4(7) . . yes
N2AB Pd2 N2A 100.8(7) . . yes
C23A Pd2 C22A 30.5(6) . . yes
C23B Pd2 C22A 84.3(6) . . yes
O4A Pd2 C22A 171.6(4) . . yes
O2A Pd2 C22A 83.3(5) . . yes
N2AB Pd2 C22A 7.4(6) . . yes
N2A Pd2 C22A 105.3(7) . . yes
C23A Pd2 Pd1 104.2(7) . . yes
C23B Pd2 Pd1 94.7(4) . . yes
O4A Pd2 Pd1 79.9(2) . . yes
O2A Pd2 Pd1 84.0(3) . . yes
N2AB Pd2 Pd1 98.5(3) . . yes
N2A Pd2 Pd1 93.2(5) . . yes
C22A Pd2 Pd1 103.9(5) . . yes
C25A O1A Pd1 120.4(10) . . ?
C25A O2A Pd2 118.5(11) . . ?
C27A O3A Pd1 121.7(9) . . ?
C27A O4A Pd2 123.5(10) . . ?
C1A N1A C5A 120.0 . . ?
C1A N1A Pd1 123.9(5) . . ?
C5A N1A Pd1 115.7(5) . . ?
N1A C1A C2A 120.0 . . ?
C3A C2A C1A 120.0 . . ?
C4A C3A C2A 120.0 . . ?
C3A C4A C5A 120.0 . . ?
C4A C5A N1A 120.0 . . ?
C4A C5A C6A 128.7(6) . . ?
N1A C5A C6A 111.3(6) . . ?
C7A C6A C11A 120.0 . . ?
C7A C6A C5A 123.0(6) . . ?
C11A C6A C5A 117.0(6) . . ?
C6A C7A C8A 120.0 . . ?
C7A C8A C9A 120.0 . . ?
C10A C9A C8A 120.0 . . ?
C10A C9A C12A 119.2(8) . . ?
C8A C9A C12A 120.8(8) . . ?
C9A C10A C11A 120.0 . . ?
C10A C11A C6A 120.0 . . ?
C10A C11A Pd1 125.9(5) . . ?
C6A C11A Pd1 113.8(5) . . ?
C13A N2A C17A 120.0 . . ?
C13A N2A Pd2 131.0(13) . . ?
C17A N2A Pd2 108.7(13) . . ?
N2A C13A C14A 120.0 . . ?
C15A C14A C13A 120.0 . . ?
C16A C15A C14A 120.0 . . ?
C15A C16A C17A 120.0 . . ?
C16A C17A N2A 120.0 . . ?
C16A C17A C18A 129.7(19) . . ?
N2A C17A C18A 110.2(19) . . ?
C19A C18A C23A 120.0 . . ?
C19A C18A C17A 124.8(19) . . ?
C23A C18A C17A 115.1(19) . . ?
C20A C19A C18A 120.0 . . ?
C19A C20A C21A 120.0 . . ?
C20A C21A C22A 120.0 . . ?
C20A C21A C24A 118(2) . . ?
C22A C21A C24A 122(2) . . ?
C23A C22A C21A 120.0 . . ?
C23A C22A Pd2 38.8(9) . . ?
C21A C22A Pd2 155.7(9) . . ?
C22A C23A C18A 120.0 . . ?
C22A C23A Pd2 110.7(15) . . ?
C18A C23A Pd2 127.1(14) . . ?
C13B N2AB C17B 120.0 . . ?
C13B N2AB Pd2 128.5(8) . . ?
C17B N2AB Pd2 111.3(8) . . ?
N2AB C13B C14B 120.0 . . ?
C15B C14B C13B 120.0 . . ?
C14B C15B C16B 120.0 . . ?
C15B C16B C17B 120.0 . . ?
C16B C17B N2AB 120.0 . . ?
C16B C17B C18B 131.0(11) . . ?
N2AB C17B C18B 109.0(11) . . ?
C19B C18B C23B 120.0 . . ?
C19B C18B C17B 119.9(12) . . ?
C23B C18B C17B 120.1(12) . . ?
C18B C19B C20B 120.0 . . ?
C19B C20B C21B 120.0 . . ?
C22B C21B C20B 120.0 . . ?
C22B C21B C24B 115.9(15) . . ?
C20B C21B C24B 124.1(15) . . ?
C23B C22B C21B 120.0 . . ?
C22B C23B C18B 120.0 . . ?
C22B C23B Pd2 120.7(10) . . ?
C18B C23B Pd2 118.8(9) . . ?
O3A C27A O4A 130.4(15) . . ?
O3A C27A C28A 112.4(12) . . ?
O4A C27A C28A 116.5(13) . . ?
F4A C28A F5A 104.9(10) . . ?
F4A C28A F6A 102.5(11) . . ?
F5A C28A F6A 103.0(9) . . ?
F4A C28A C27A 118.1(10) . . ?
F5A C28A C27A 115.4(10) . . ?
F6A C28A C27A 111.0(10) . . ?
O2A C25A O1A 134.6(17) . . ?
O2A C25A C26A 120.8(16) . . ?
O1A C25A C26A 104.5(14) . . ?
F1A C26A F3A 101.7(13) . . ?
F1A C26A F2A 97.1(9) . . ?
F3A C26A F2A 104.3(12) . . ?
F1A C26A C25A 127.4(12) . . ?
F3A C26A C25A 108.8(12) . . ?
F2A C26A C25A 114.7(13) . . ?
C11C Pd3 N1C 79.7(4) . . yes
C11C Pd3 O3C 97.3(4) . . yes
N1C Pd3 O3C 176.9(4) . . yes
C11C Pd3 O1C 174.9(3) . . yes
N1C Pd3 O1C 95.4(3) . . yes
O3C Pd3 O1C 87.7(3) . . yes
C11C Pd3 Pd4 96.8(2) . . yes
N1C Pd3 Pd4 97.0(2) . . yes
O3C Pd3 Pd4 83.4(2) . . yes
O1C Pd3 Pd4 82.5(2) . . yes
C23C Pd4 N2C 81.1(4) . . yes
C23C Pd4 O2C 95.8(3) . . yes
N2C Pd4 O2C 176.9(3) . . yes
C23C Pd4 O4C 175.9(3) . . yes
N2C Pd4 O4C 94.8(3) . . yes
O2C Pd4 O4C 88.3(3) . . yes
C23C Pd4 Pd3 101.9(2) . . yes
N2C Pd4 Pd3 100.47(19) . . yes
O2C Pd4 Pd3 80.6(2) . . yes
O4C Pd4 Pd3 79.6(2) . . yes
C27C O3C Pd3 121.3(7) . . ?
C27C O4C Pd4 123.2(8) . . ?
C25C O1C Pd3 122.4(8) . . ?
C25C O2C Pd4 124.7(7) . . ?
C1C N1C C5C 120.0 . . ?
C1C N1C Pd3 123.8(6) . . ?
C5C N1C Pd3 116.1(6) . . ?
C2C C1C N1C 120.0 . . ?
C3C C2C C1C 120.0 . . ?
C2C C3C C4C 120.0 . . ?
C5C C4C C3C 120.0 . . ?
C6C C5C C4C 128.2(8) . . ?
C6C C5C N1C 111.6(8) . . ?
C4C C5C N1C 120.0 . . ?
C5C C6C C7C 123.2(8) . . ?
C5C C6C C11C 116.7(8) . . ?
C7C C6C C11C 120.0 . . ?
C6C C7C C8C 120.0 . . ?
C9C C8C C7C 120.0 . . ?
C8C C9C C10C 120.0 . . ?
C8C C9C C12C 122.9(12) . . ?
C10C C9C C12C 116.8(12) . . ?
C11C C10C C9C 120.0 . . ?
C10C C11C C6C 120.0 . . ?
C10C C11C Pd3 124.7(6) . . ?
C6C C11C Pd3 115.0(6) . . ?
C13C N2C C17C 120.0 . . ?
C13C N2C Pd4 125.2(5) . . ?
C17C N2C Pd4 114.7(5) . . ?
C14C C13C N2C 120.0 . . ?
C13C C14C C15C 120.0 . . ?
C14C C15C C16C 120.0 . . ?
C17C C16C C15C 120.0 . . ?
C16C C17C N2C 120.0 . . ?
C16C C17C C18C 127.5(7) . . ?
N2C C17C C18C 112.5(7) . . ?
C19C C18C C23C 120.0 . . ?
C19C C18C C17C 123.6(7) . . ?
C23C C18C C17C 116.3(7) . . ?
C18C C19C C20C 120.0 . . ?
C21C C20C C19C 120.0 . . ?
C24C C21C C20C 118.5(11) . . ?
C24C C21C C22C 121.4(11) . . ?
C20C C21C C22C 120.0 . . ?
C23C C22C C21C 120.0 . . ?
C22C C23C C18C 120.0 . . ?
C22C C23C Pd4 124.8(5) . . ?
C18C C23C Pd4 115.1(5) . . ?
O4C C27C O3C 132.3(11) . . ?
O4C C27C C28C 115.2(11) . . ?
O3C C27C C28C 112.5(10) . . ?
F5C C28C F6C 106.6(8) . . ?
F5C C28C F4C 109.8(8) . . ?
F6C C28C F4C 106.7(5) . . ?
F5C C28C C27C 112.1(7) . . ?
F6C C28C C27C 111.9(8) . . ?
F4C C28C C27C 109.6(7) . . ?
O1C C25C O2C 129.6(11) . . ?
O1C C25C C26C 115.4(11) . . ?
O2C C25C C26C 115.0(10) . . ?
F3C C26C F2C 103.4(8) . . ?
F3C C26C F1C 105.5(8) . . ?
F2C C26C F1C 107.2(8) . . ?
F3C C26C C25C 115.5(8) . . ?
F2C C26C C25C 113.8(8) . . ?
F1C C26C C25C 110.7(7) . . ?
C23F Pd5 C23E 68.2(8) . . yes
C23F Pd5 N2F 81.6(8) . . yes
C23E Pd5 N2F 13.6(9) . . yes
C23F Pd5 O2E 170.5(6) . . yes
C23E Pd5 O2E 102.7(7) . . yes
N2F Pd5 O2E 89.2(6) . . yes
C23F Pd5 O4E 99.7(6) . . yes
C23E Pd5 O4E 167.5(7) . . yes
N2F Pd5 O4E 178.0(6) . . yes
O2E Pd5 O4E 89.5(3) . . yes
C23F Pd5 N2E 11.0(8) . . yes
C23E Pd5 N2E 79.0(8) . . yes
N2F Pd5 N2E 92.5(7) . . yes
O2E Pd5 N2E 178.0(6) . . yes
O4E Pd5 N2E 88.8(6) . . yes
C23F Pd5 Pd6 96.7(6) . . yes
C23E Pd5 Pd6 103.4(9) . . yes
N2F Pd5 Pd6 100.7(6) . . yes
O2E Pd5 Pd6 82.6(2) . . yes
O4E Pd5 Pd6 80.6(2) . . yes
N2E Pd5 Pd6 96.2(7) . . yes
C11E Pd6 N1E 80.3(4) . . yes
C11E Pd6 O1E 97.5(4) . . yes
N1E Pd6 O1E 176.8(3) . . yes
C11E Pd6 O3E 173.6(4) . . yes
N1E Pd6 O3E 93.5(3) . . yes
O1E Pd6 O3E 88.7(3) . . yes
C11E Pd6 Pd5 96.6(2) . . yes
N1E Pd6 Pd5 101.85(19) . . yes
O1E Pd6 Pd5 80.7(2) . . yes
O3E Pd6 Pd5 82.8(2) . . yes
C25E O2E Pd5 122.0(8) . . ?
C25E O1E Pd6 123.7(8) . . ?
C27E O4E Pd5 122.9(9) . . ?
C27E O3E Pd6 120.3(8) . . ?
C1E N1E C5E 120.0 . . ?
C1E N1E Pd6 124.3(5) . . ?
C5E N1E Pd6 115.5(5) . . ?
N1E C1E C2E 120.0 . . ?
C3E C2E C1E 120.0 . . ?
C2E C3E C4E 120.0 . . ?
C3E C4E C5E 120.0 . . ?
C4E C5E N1E 120.0 . . ?
C4E C5E C6E 129.7(7) . . ?
N1E C5E C6E 110.3(7) . . ?
C7E C6E C11E 120.0 . . ?
C7E C6E C5E 123.0(7) . . ?
C11E C6E C5E 117.0(7) . . ?
C8E C7E C6E 120.0 . . ?
C7E C8E C9E 120.0 . . ?
C10E C9E C8E 120.0 . . ?
C10E C9E C12E 122.0(10) . . ?
C8E C9E C12E 118.0(10) . . ?
C9E C10E C11E 120.0 . . ?
C10E C11E C6E 120.0 . . ?
C10E C11E Pd6 123.4(6) . . ?
C6E C11E Pd6 116.4(6) . . ?
C13E N2E C17E 120.0 . . ?
C13E N2E Pd5 128.1(10) . . ?
C17E N2E Pd5 110.7(10) . . ?
C14E C13E N2E 120.0 . . ?
C15E C14E C13E 120.0 . . ?
C14E C15E C16E 120.0 . . ?
C17E C16E C15E 120.0 . . ?
C16E C17E N2E 120.0 . . ?
C16E C17E C18E 126.4(15) . . ?
N2E C17E C18E 113.6(15) . . ?
C19E C18E C23E 120.0 . . ?
C19E C18E C17E 122.7(15) . . ?
C23E C18E C17E 117.2(15) . . ?
C18E C19E C20E 120.0 . . ?
C19E C20E C21E 120.0 . . ?
C22E C21E C20E 120.0 . . ?
C22E C21E C24E 119.5(15) . . ?
C20E C21E C24E 120.4(15) . . ?
C23E C22E C21E 120.0 . . ?
C22E C23E C18E 120.0 . . ?
C22E C23E Pd5 122.1(11) . . ?
C18E C23E Pd5 117.6(11) . . ?
C13F N2F C17F 120.0 . . ?
C13F N2F Pd5 126.9(10) . . ?
C17F N2F Pd5 112.8(10) . . ?
C14F C13F N2F 120.0 . . ?
C13F C14F C15F 120.0 . . ?
C16F C15F C14F 120.0 . . ?
C15F C16F C17F 120.0 . . ?
C16F C17F N2F 120.0 . . ?
C16F C17F C18F 128.7(15) . . ?
N2F C17F C18F 111.1(15) . . ?
C19F C18F C23F 120.0 . . ?
C19F C18F C17F 122.7(14) . . ?
C23F C18F C17F 117.3(14) . . ?
C18F C19F C20F 120.0 . . ?
C21F C20F C19F 120.0 . . ?
C22F C21F C20F 120.0 . . ?
C22F C21F C24F 117.6(19) . . ?
C20F C21F C24F 122.4(19) . . ?
C21F C22F C23F 120.0 . . ?
C22F C23F C18F 120.0 . . ?
C22F C23F Pd5 123.7(10) . . ?
C18F C23F Pd5 116.3(10) . . ?
O2E C25E O1E 130.5(12) . . ?
O2E C25E C26E 114.4(11) . . ?
O1E C25E C26E 115.0(11) . . ?
F2E C26E F1E 106.7(7) . . ?
F2E C26E F3E 108.2(8) . . ?
F1E C26E F3E 108.9(8) . . ?
F2E C26E C25E 111.3(8) . . ?
F1E C26E C25E 109.2(7) . . ?
F3E C26E C25E 112.4(8) . . ?
O3E C27E O4E 132.6(13) . . ?
O3E C27E C28E 115.3(11) . . ?
O4E C27E C28E 111.8(12) . . ?
F6E C28E F4E 102.2(9) . . ?
F6E C28E F5E 104.1(8) . . ?
F4E C28E F5E 107.8(9) . . ?
F6E C28E C27E 112.2(9) . . ?
F4E C28E C27E 114.8(10) . . ?
F5E C28E C27E 114.5(9) . . ?

loop_
_geom_bond_atom_site_label_1
_geom_bond_atom_site_label_2
_geom_bond_distance
_geom_bond_site_symmetry_2
_geom_bond_publ_flag
Pd1 C11A 1.946(5) . yes
Pd1 N1A 1.982(6) . yes
Pd1 O3A 2.062(9) . yes
Pd1 O1A 2.172(8) . yes
Pd1 Pd2 2.8589(12) . yes
Pd2 C23A 1.715(16) . yes
Pd2 C23B 1.792(9) . yes
Pd2 O4A 2.088(11) . yes
Pd2 O2A 2.117(10) . yes
Pd2 N2AB 2.195(10) . yes
Pd2 N2A 2.334(17) . yes
Pd2 C22A 2.56(2) . yes
F6A C28A 1.3091(9) . ?
F4A C28A 1.3091(9) . ?
F5A C28A 1.3091(9) . ?
F1A C26A 1.3091(9) . ?
F3A C26A 1.3091(9) . ?
F2A C26A 1.3091(9) . ?
O1A C25A 1.286(16) . ?
O2A C25A 1.178(16) . ?
O3A C27A 1.227(14) . ?
O4A C27A 1.257(14) . ?
N1A C1A 1.3900 . ?
N1A C5A 1.3900 . ?
C1A C2A 1.3900 . ?
C2A C3A 1.3900 . ?
C3A C4A 1.3900 . ?
C4A C5A 1.3900 . ?
C5A C6A 1.417(7) . ?
C6A C7A 1.3900 . ?
C6A C11A 1.3900 . ?
C7A C8A 1.3900 . ?
C8A C9A 1.3900 . ?
C9A C10A 1.3900 . ?
C9A C12A 1.503(13) . ?
C10A C11A 1.3900 . ?
N2A C13A 1.3900 . ?
N2A C17A 1.3900 . ?
C13A C14A 1.3900 . ?
C14A C15A 1.3900 . ?
C15A C16A 1.3900 . ?
C16A C17A 1.3900 . ?
C17A C18A 1.44(2) . ?
C18A C19A 1.3900 . ?
C18A C23A 1.3900 . ?
C19A C20A 1.3900 . ?
C20A C21A 1.3900 . ?
C21A C22A 1.3900 . ?
C21A C24A 1.39(4) . ?
C22A C23A 1.3900 . ?
N2AB C13B 1.3900 . ?
N2AB C17B 1.3900 . ?
C13B C14B 1.3900 . ?
C14B C15B 1.3900 . ?
C15B C16B 1.3900 . ?
C16B C17B 1.3900 . ?
C17B C18B 1.419(13) . ?
C18B C19B 1.3900 . ?
C18B C23B 1.3900 . ?
C19B C20B 1.3900 . ?
C20B C21B 1.3900 . ?
C21B C22B 1.3900 . ?
C21B C24B 1.42(2) . ?
C22B C23B 1.3900 . ?
C27A C28A 1.504(17) . ?
C25A C26A 1.513(18) . ?
Pd3 C11C 1.925(7) . yes
Pd3 N1C 1.974(6) . yes
Pd3 O3C 2.081(7) . yes
Pd3 O1C 2.120(7) . yes
Pd3 Pd4 2.8801(12) . yes
Pd4 C23C 1.923(6) . yes
Pd4 N2C 1.999(6) . yes
Pd4 O2C 2.106(8) . yes
Pd4 O4C 2.157(7) . yes
F4C C28C 1.3091(9) . ?
F6C C28C 1.3091(9) . ?
F5C C28C 1.3091(9) . ?
F2C C26C 1.3091(9) . ?
F1C C26C 1.3091(9) . ?
F3C C26C 1.3091(9) . ?
O3C C27C 1.254(13) . ?
O4C C27C 1.210(12) . ?
O1C C25C 1.234(12) . ?
O2C C25C 1.264(13) . ?
N1C C1C 1.3900 . ?
N1C C5C 1.3900 . ?
C1C C2C 1.3900 . ?
C2C C3C 1.3900 . ?
C3C C4C 1.3900 . ?
C4C C5C 1.3900 . ?
C5C C6C 1.359(10) . ?
C6C C7C 1.3900 . ?
C6C C11C 1.3900 . ?
C7C C8C 1.3900 . ?
C8C C9C 1.3900 . ?
C9C C10C 1.3900 . ?
C9C C12C 1.60(3) . ?
C10C C11C 1.3900 . ?
N2C C13C 1.3900 . ?
N2C C17C 1.3900 . ?
C13C C14C 1.3900 . ?
C14C C15C 1.3900 . ?
C15C C16C 1.3900 . ?
C16C C17C 1.3900 . ?
C17C C18C 1.403(9) . ?
C18C C19C 1.3900 . ?
C18C C23C 1.3900 . ?
C19C C20C 1.3900 . ?
C20C C21C 1.3900 . ?
C21C C24C 1.34(2) . ?
C21C C22C 1.3900 . ?
C22C C23C 1.3900 . ?
C27C C28C 1.561(13) . ?
C25C C26C 1.484(13) . ?
Pd5 C23F 1.843(12) . yes
Pd5 C23E 1.897(15) . yes
Pd5 N2F 2.037(13) . yes
Pd5 O2E 2.088(8) . yes
Pd5 O4E 2.132(8) . yes
Pd5 N2E 2.159(16) . yes
Pd5 Pd6 2.8546(13) . yes
Pd6 C11E 1.894(6) . yes
Pd6 N1E 2.027(6) . yes
Pd6 O1E 2.096(8) . yes
Pd6 O3E 2.145(9) . yes
F1E C26E 1.3091(9) . ?
F3E C26E 1.3091(9) . ?
F2E C26E 1.3091(9) . ?
F6E C28E 1.3091(9) . ?
F4E C28E 1.3091(9) . ?
F5E C28E 1.3091(9) . ?
O2E C25E 1.232(13) . ?
O1E C25E 1.248(13) . ?
O4E C27E 1.246(13) . ?
O3E C27E 1.211(14) . ?
N1E C1E 1.3900 . ?
N1E C5E 1.3900 . ?
C1E C2E 1.3900 . ?
C2E C3E 1.3900 . ?
C3E C4E 1.3900 . ?
C4E C5E 1.3900 . ?
C5E C6E 1.419(9) . ?
C6E C7E 1.3900 . ?
C6E C11E 1.3900 . ?
C7E C8E 1.3900 . ?
C8E C9E 1.3900 . ?
C9E C10E 1.3900 . ?
C9E C12E 1.428(15) . ?
C10E C11E 1.3900 . ?
N2E C13E 1.3900 . ?
N2E C17E 1.3900 . ?
C13E C14E 1.3900 . ?
C14E C15E 1.3900 . ?
C15E C16E 1.3900 . ?
C16E C17E 1.3900 . ?
C17E C18E 1.40(2) . ?
C18E C19E 1.3900 . ?
C18E C23E 1.3900 . ?
C19E C20E 1.3900 . ?
C20E C21E 1.3900 . ?
C21E C22E 1.3900 . ?
C21E C24E 1.67(3) . ?
C22E C23E 1.3900 . ?
N2F C13F 1.3900 . ?
N2F C17F 1.3900 . ?
C13F C14F 1.3900 . ?
C14F C15F 1.3900 . ?
C15F C16F 1.3900 . ?
C16F C17F 1.3900 . ?
C17F C18F 1.396(18) . ?
C18F C19F 1.3900 . ?
C18F C23F 1.3900 . ?
C19F C20F 1.3900 . ?
C20F C21F 1.3900 . ?
C21F C22F 1.3900 . ?
C21F C24F 1.40(4) . ?
C22F C23F 1.3900 . ?
C25E C26E 1.552(14) . ?
C27E C28E 1.524(15) . ?
